data_7710232
loop_
_publ_author_name
'Garg, Palak'
'Dange, Deepak'
'Jiang, Yixiao'
'Jones, Cameron'

_publ_section_title
;
 Facile activation of inert small molecules using a 1,2-disilylene
;
_journal_name_full 'Dalton Transactions'
_journal_paper_doi 10.1039/D2DT00721E
_journal_year 2022
_chemical_formula_sum 'C76.5 H108 N4 Si2'
_chemical_formula_weight 1139.84
_space_group_crystal_system monoclinic
_space_group_IT_number 14
_space_group_name_Hall '-P 2ybc'
_space_group_name_H-M_alt 'P 1 21/c 1'
_atom_sites_solution_hydrogens geom
_audit_creation_method SHELXL-2016/6
_audit_update_record
;
2022-02-25 deposited with the CCDC.	2022-05-04 downloaded from the CCDC.
;
_cell_angle_alpha 90
_cell_angle_beta 111.5510(10)
_cell_angle_gamma 90
_cell_formula_units_Z 4
_cell_length_a 21.7199(2)
_cell_length_b 18.54620(10)
_cell_length_c 19.8655(2)
_cell_measurement_reflns_used 31672
_cell_measurement_temperature 123(2)
_cell_measurement_theta_max 76.4470
_cell_measurement_theta_min 4.4750
_cell_volume 7442.82(12)
_computing_cell_refinement 'CrysAlisPro 1.171.39.46 (Rigaku OD, 2018)'
_computing_data_collection 'CrysAlisPro 1.171.39.46 (Rigaku OD, 2018)'
_computing_data_reduction 'CrysAlisPro 1.171.39.46 (Rigaku OD, 2018)'
_computing_molecular_graphics xseed
_computing_publication_material Ciftab
_computing_structure_refinement 'SHELXL-2016/6 (Sheldrick, 2016)'
_computing_structure_solution 'SHELXT 2014/5 (Sheldrick, 2014)'
_diffrn_ambient_temperature 123(2)
_diffrn_measured_fraction_theta_full 0.998
_diffrn_measured_fraction_theta_max 0.998
_diffrn_measurement_device_type 'XtaLAB Synergy, Dualflex, HyPix'
_diffrn_radiation_type CuK\a
_diffrn_radiation_wavelength 1.54184
_diffrn_reflns_av_R_equivalents 0.0481
_diffrn_reflns_av_unetI/netI 0.0324
_diffrn_reflns_Laue_measured_fraction_full 0.998
_diffrn_reflns_Laue_measured_fraction_max 0.998
_diffrn_reflns_limit_h_max 26
_diffrn_reflns_limit_h_min -26
_diffrn_reflns_limit_k_max 22
_diffrn_reflns_limit_k_min -13
_diffrn_reflns_limit_l_max 23
_diffrn_reflns_limit_l_min -24
_diffrn_reflns_number 76386
_diffrn_reflns_point_group_measured_fraction_full 0.998
_diffrn_reflns_point_group_measured_fraction_max 0.998
_diffrn_reflns_theta_full 67.684
_diffrn_reflns_theta_max 68.999
_diffrn_reflns_theta_min 6.325
_diffrn_source 'micro-focus sealed X-ray tube'
_exptl_absorpt_coefficient_mu 0.730
_exptl_absorpt_correction_T_max 1.00000
_exptl_absorpt_correction_T_min 0.58387
_exptl_absorpt_correction_type multi-scan
_exptl_absorpt_process_details
;
CrysAlisPro 1.171.40.81a (Rigaku Oxford Diffraction, 2020)
Empirical absorption correction using spherical harmonics,
implemented in SCALE3 ABSPACK scaling algorithm.
;
_exptl_crystal_colour orange
_exptl_crystal_density_diffrn 1.017
_exptl_crystal_description block
_exptl_crystal_F_000 2492
_exptl_crystal_size_max 0.170
_exptl_crystal_size_mid 0.130
_exptl_crystal_size_min 0.110
_refine_diff_density_max 0.937
_refine_diff_density_min -0.476
_refine_diff_density_rms 0.074
_refine_ls_extinction_method none
_refine_ls_goodness_of_fit_ref 1.056
_refine_ls_hydrogen_treatment constr
_refine_ls_matrix_type full
_refine_ls_number_parameters 790
_refine_ls_number_reflns 13804
_refine_ls_number_restraints 4
_refine_ls_restrained_S_all 1.059
_refine_ls_R_factor_all 0.0726
_refine_ls_R_factor_gt 0.0658
_refine_ls_shift/su_max 0.001
_refine_ls_shift/su_mean 0.000
_refine_ls_structure_factor_coef Fsqd
_refine_ls_weighting_details 'w=1/[\s^2^(Fo^2^)+(0.1277P)^2^+4.4500P] where P=(Fo^2^+2Fc^2^)/3'
_refine_ls_weighting_scheme calc
_refine_ls_wR_factor_gt 0.1982
_refine_ls_wR_factor_ref 0.2048
_reflns_Friedel_coverage 0.000
_reflns_number_gt 12125
_reflns_number_total 13804
_reflns_threshold_expression 'I > 2\s(I)'
_cod_data_source_file d2dt00721e2.cif
_cod_data_source_block Cj1517
_cod_original_sg_symbol_H-M 'P 21/c'
_cod_original_formula_sum 'C76.50 H108 N4 Si2'
_cod_database_code 7710232
_shelx_shelxl_version_number 2016/6
_shelx_space_group_comment
;
The symmetry employed for this shelxl refinement is uniquely defined
by the following loop, which should always be used as a source of
symmetry information in preference to the above space-group names.
They are only intended as comments.
;
_shelx_estimated_absorpt_t_min 0.886
_shelx_estimated_absorpt_t_max 0.924

loop_
_space_group_symop_operation_xyz
'x, y, z'
'-x, y+1/2, -z+1/2'
'-x, -y, -z'
'x, -y-1/2, z-1/2'

loop_
_atom_site_label
_atom_site_type_symbol
_atom_site_fract_x
_atom_site_fract_y
_atom_site_fract_z
_atom_site_U_iso_or_equiv
_atom_site_adp_type
_atom_site_occupancy
_atom_site_site_symmetry_order
_atom_site_calc_flag
_atom_site_refinement_flags_posn
_atom_site_refinement_flags_adp
_atom_site_refinement_flags_occupancy
_atom_site_disorder_assembly
_atom_site_disorder_group
Si1 Si 0.21255(3) 0.46061(3) 0.46524(3) 0.03106(16) Uani 1 1 d . . . . .
N1 N 0.15793(8) 0.36582(10) 0.37201(10) 0.0304(4) Uani 1 1 d . . . . .
C1 C 0.20481(11) 0.40148(13) 0.53815(12) 0.0351(5) Uani 1 1 d . . . . .
H1A H 0.165990 0.414281 0.550524 0.042 Uiso 1 1 calc R U . . .
H1B H 0.203110 0.349685 0.525550 0.042 Uiso 1 1 calc R U . . .
Si2 Si 0.29674(3) 0.51155(3) 0.56746(3) 0.03045(16) Uani 1 1 d . . . . .
N2 N 0.14374(9) 0.48337(9) 0.38531(9) 0.0289(4) Uani 1 1 d . . . . .
C2 C 0.27186(11) 0.42272(12) 0.59962(13) 0.0346(5) Uani 1 1 d . . . . .
H2A H 0.305878 0.385181 0.605653 0.041 Uiso 1 1 calc R U . . .
H2B H 0.265826 0.429363 0.646269 0.041 Uiso 1 1 calc R U . . .
N3 N 0.31670(8) 0.58569(9) 0.62948(9) 0.0251(4) Uani 1 1 d . . . . .
C3 C 0.34606(11) 0.49119(12) 0.51020(13) 0.0335(5) Uani 1 1 d . . . . .
H3A H 0.354649 0.534826 0.486301 0.040 Uiso 1 1 calc R U . . .
H3B H 0.388378 0.466797 0.537835 0.040 Uiso 1 1 calc R U . . .
N4 N 0.40110(8) 0.51029(9) 0.68017(9) 0.0252(4) Uani 1 1 d . . . . .
C4 C 0.29521(11) 0.43925(12) 0.45539(13) 0.0335(5) Uani 1 1 d . . . . .
H4A H 0.307790 0.388243 0.467692 0.040 Uiso 1 1 calc R U . . .
H4B H 0.292608 0.448595 0.405351 0.040 Uiso 1 1 calc R U . . .
C5 C 0.14043(11) 0.29485(12) 0.34425(13) 0.0334(5) Uani 1 1 d . . . . .
C6 C 0.09142(11) 0.25653(13) 0.35980(13) 0.0357(5) Uani 1 1 d . . . . .
C7 C 0.07510(13) 0.18714(14) 0.33102(16) 0.0450(6) Uani 1 1 d . . . . .
H7 H 0.041294 0.161016 0.340036 0.054 Uiso 1 1 calc R U . . .
C8 C 0.10705(16) 0.15585(14) 0.28984(19) 0.0561(7) Uani 1 1 d . . . . .
H8 H 0.094357 0.109267 0.269602 0.067 Uiso 1 1 calc R U . . .
C9 C 0.15767(15) 0.19263(15) 0.27817(19) 0.0547(7) Uani 1 1 d . . . . .
H9 H 0.180476 0.170320 0.251068 0.066 Uiso 1 1 calc R U . . .
C10 C 0.17571(13) 0.26182(13) 0.30552(15) 0.0424(6) Uani 1 1 d . . . . .
C11 C 0.23403(13) 0.29997(15) 0.29615(16) 0.0468(6) Uani 1 1 d . . . . .
H11 H 0.230215 0.352536 0.305128 0.056 Uiso 1 1 calc R U . . .
C12 C 0.29818(14) 0.27236(17) 0.35395(18) 0.0537(7) Uani 1 1 d . . . . .
H12A H 0.305570 0.222159 0.343493 0.081 Uiso 1 1 calc R U . . .
H12B H 0.294589 0.275198 0.401638 0.081 Uiso 1 1 calc R U . . .
H12C H 0.335411 0.302069 0.353713 0.081 Uiso 1 1 calc R U . . .
C13 C 0.23602(15) 0.2920(2) 0.22092(18) 0.0596(8) Uani 1 1 d . . . . .
H13A H 0.243295 0.241331 0.212123 0.089 Uiso 1 1 calc R U . . .
H13B H 0.272167 0.321383 0.217221 0.089 Uiso 1 1 calc R U . . .
H13C H 0.193870 0.308296 0.184853 0.089 Uiso 1 1 calc R U . . .
C14 C 0.05661(12) 0.28763(14) 0.40700(14) 0.0395(5) Uani 1 1 d . . . . .
H14 H 0.075650 0.336562 0.423170 0.047 Uiso 1 1 calc R U . . .
C15 C -0.01780(13) 0.29709(18) 0.36370(18) 0.0541(7) Uani 1 1 d . . . . .
H15A H -0.024141 0.327990 0.321665 0.081 Uiso 1 1 calc R U . . .
H15B H -0.038786 0.319448 0.394550 0.081 Uiso 1 1 calc R U . . .
H15C H -0.037938 0.249848 0.347280 0.081 Uiso 1 1 calc R U . . .
C16 C 0.06864(17) 0.24233(18) 0.47433(17) 0.0600(8) Uani 1 1 d . . . . .
H16A H 0.052282 0.193257 0.460127 0.090 Uiso 1 1 calc R U . . .
H16B H 0.045205 0.263724 0.503218 0.090 Uiso 1 1 calc R U . . .
H16C H 0.116187 0.240766 0.503091 0.090 Uiso 1 1 calc R U . . .
C17 C 0.12298(10) 0.42208(11) 0.34306(12) 0.0289(4) Uani 1 1 d . . . . .
C18 C 0.06658(10) 0.42501(11) 0.27256(12) 0.0294(4) Uani 1 1 d . . . . .
C19 C 0.07265(12) 0.39261(14) 0.21195(13) 0.0396(5) Uani 1 1 d . . . . .
H19 H 0.112437 0.368120 0.216656 0.048 Uiso 1 1 calc R U . . .
C20 C 0.02157(12) 0.39557(14) 0.14500(13) 0.0412(6) Uani 1 1 d . . . . .
H20 H 0.027186 0.373222 0.104608 0.049 Uiso 1 1 calc R U . . .
C21 C -0.03789(11) 0.43056(12) 0.13542(12) 0.0313(5) Uani 1 1 d . . . . .
C22 C -0.04346(11) 0.46159(14) 0.19675(13) 0.0385(5) Uani 1 1 d . . . . .
H22 H -0.083495 0.485329 0.192426 0.046 Uiso 1 1 calc R U . . .
C23 C 0.00729(11) 0.45901(13) 0.26370(13) 0.0370(5) Uani 1 1 d . . . . .
H23 H 0.001458 0.480847 0.304213 0.044 Uiso 1 1 calc R U . . .
C24 C -0.09358(11) 0.43736(13) 0.06154(12) 0.0362(5) Uani 1 1 d . . . . .
C25 C -0.08213(13) 0.38974(17) 0.00441(14) 0.0485(6) Uani 1 1 d . . . . .
H25A H -0.041750 0.405259 -0.002560 0.073 Uiso 1 1 calc R U . . .
H25B H -0.119952 0.394022 -0.041411 0.073 Uiso 1 1 calc R U . . .
H25C H -0.077346 0.339423 0.020581 0.073 Uiso 1 1 calc R U . . .
C26 C -0.15979(13) 0.41550(18) 0.06688(15) 0.0526(7) Uani 1 1 d . . . . .
H26A H -0.194950 0.418398 0.018872 0.079 Uiso 1 1 calc R U . . .
H26B H -0.170023 0.448176 0.100117 0.079 Uiso 1 1 calc R U . . .
H26C H -0.156683 0.365983 0.085042 0.079 Uiso 1 1 calc R U . . .
C27 C -0.09723(18) 0.51638(17) 0.03693(18) 0.0647(9) Uani 1 1 d . . . . .
H27A H -0.054809 0.530470 0.033975 0.097 Uiso 1 1 calc R U . . .
H27B H -0.106733 0.547372 0.071881 0.097 Uiso 1 1 calc R U . . .
H27C H -0.132479 0.521656 -0.010763 0.097 Uiso 1 1 calc R U . . .
C28 C 0.12404(10) 0.55515(11) 0.35798(11) 0.0284(4) Uani 1 1 d . . . . .
C29 C 0.14774(11) 0.58506(12) 0.30717(12) 0.0334(5) Uani 1 1 d . . . . .
C30 C 0.12966(12) 0.65595(13) 0.28440(13) 0.0387(5) Uani 1 1 d . . . . .
H30 H 0.145140 0.677158 0.250033 0.046 Uiso 1 1 calc R U . . .
C31 C 0.08977(12) 0.69568(13) 0.31087(14) 0.0425(6) Uani 1 1 d . . . . .
H31 H 0.078523 0.743962 0.295196 0.051 Uiso 1 1 calc R U . . .
C32 C 0.06630(12) 0.66537(13) 0.35994(14) 0.0387(5) Uani 1 1 d . . . . .
H32 H 0.038541 0.693003 0.377508 0.046 Uiso 1 1 calc R U . . .
C33 C 0.08253(10) 0.59452(12) 0.38454(12) 0.0316(5) Uani 1 1 d . . . . .
C34 C 0.05587(11) 0.56339(13) 0.43935(13) 0.0335(5) Uani 1 1 d . . . . .
H34 H 0.062959 0.510041 0.441193 0.040 Uiso 1 1 calc R U . . .
C35 C -0.01853(12) 0.57720(15) 0.41913(15) 0.0438(6) Uani 1 1 d . . . . .
H35A H -0.026423 0.629152 0.420098 0.066 Uiso 1 1 calc R U . . .
H35B H -0.033742 0.552808 0.453960 0.066 Uiso 1 1 calc R U . . .
H35C H -0.042888 0.558453 0.370441 0.066 Uiso 1 1 calc R U . . .
C36 C 0.09454(13) 0.59369(15) 0.51417(13) 0.0433(6) Uani 1 1 d . . . . .
H36A H 0.141443 0.581243 0.528152 0.065 Uiso 1 1 calc R U . . .
H36B H 0.077408 0.573105 0.549249 0.065 Uiso 1 1 calc R U . . .
H36C H 0.089685 0.646257 0.513317 0.065 Uiso 1 1 calc R U . . .
C37 C 0.19322(13) 0.54457(13) 0.27776(13) 0.0390(5) Uani 1 1 d . . . . .
H37 H 0.196560 0.493697 0.295445 0.047 Uiso 1 1 calc R U . . .
C38 C 0.1658(2) 0.54263(17) 0.19449(15) 0.0634(9) Uani 1 1 d . . . . .
H38A H 0.119566 0.526550 0.176833 0.095 Uiso 1 1 calc R U . . .
H38B H 0.192069 0.509104 0.177875 0.095 Uiso 1 1 calc R U . . .
H38C H 0.168194 0.590991 0.175750 0.095 Uiso 1 1 calc R U . . .
C39 C 0.26277(15) 0.57681(16) 0.30624(18) 0.0534(7) Uani 1 1 d . . . . .
H39A H 0.260899 0.626871 0.289812 0.080 Uiso 1 1 calc R U . . .
H39B H 0.291528 0.548760 0.287916 0.080 Uiso 1 1 calc R U . . .
H39C H 0.280509 0.575493 0.359261 0.080 Uiso 1 1 calc R U . . .
C40 C 0.27152(9) 0.64170(11) 0.63167(10) 0.0241(4) Uani 1 1 d . . . . .
C41 C 0.23760(10) 0.63634(12) 0.67989(11) 0.0284(4) Uani 1 1 d . . . . .
C42 C 0.19253(11) 0.69044(13) 0.67823(12) 0.0330(5) Uani 1 1 d . . . . .
H42 H 0.169564 0.688078 0.710679 0.040 Uiso 1 1 calc R U . . .
C43 C 0.18062(11) 0.74732(12) 0.63045(13) 0.0349(5) Uani 1 1 d . . . . .
H43 H 0.148895 0.783023 0.629311 0.042 Uiso 1 1 calc R U . . .
C44 C 0.21492(11) 0.75232(12) 0.58419(12) 0.0319(5) Uani 1 1 d . . . . .
H44 H 0.206808 0.792002 0.551846 0.038 Uiso 1 1 calc R U . . .
C45 C 0.26124(10) 0.70018(11) 0.58409(11) 0.0255(4) Uani 1 1 d . . . . .
C46 C 0.29774(10) 0.70886(11) 0.53212(11) 0.0277(4) Uani 1 1 d . . . . .
H46 H 0.333970 0.672179 0.544760 0.033 Uiso 1 1 calc R U . . .
C47 C 0.25071(12) 0.69532(15) 0.45459(13) 0.0400(5) Uani 1 1 d . . . . .
H47A H 0.230744 0.647430 0.451253 0.060 Uiso 1 1 calc R U . . .
H47B H 0.275343 0.697807 0.422041 0.060 Uiso 1 1 calc R U . . .
H47C H 0.215815 0.732027 0.440612 0.060 Uiso 1 1 calc R U . . .
C48 C 0.32873(12) 0.78389(13) 0.53725(13) 0.0382(5) Uani 1 1 d . . . . .
H48A H 0.354576 0.785958 0.505926 0.057 Uiso 1 1 calc R U . . .
H48B H 0.357796 0.793351 0.587415 0.057 Uiso 1 1 calc R U . . .
H48C H 0.293627 0.820327 0.521678 0.057 Uiso 1 1 calc R U . . .
C49 C 0.24703(11) 0.57390(14) 0.73211(13) 0.0378(5) Uani 1 1 d . . . . .
H49 H 0.285001 0.544161 0.730872 0.045 Uiso 1 1 calc R U . . .
C50 C 0.18463(13) 0.52534(16) 0.70843(18) 0.0532(7) Uani 1 1 d . . . . .
H50A H 0.146579 0.553561 0.708728 0.080 Uiso 1 1 calc R U . . .
H50B H 0.192024 0.484761 0.742088 0.080 Uiso 1 1 calc R U . . .
H50C H 0.175809 0.506999 0.659505 0.080 Uiso 1 1 calc R U . . .
C51 C 0.26374(15) 0.6004(2) 0.80968(14) 0.0578(8) Uani 1 1 d . . . . .
H51A H 0.302376 0.632248 0.823257 0.087 Uiso 1 1 calc R U . . .
H51B H 0.273645 0.558948 0.842589 0.087 Uiso 1 1 calc R U . . .
H51C H 0.225898 0.626881 0.812938 0.087 Uiso 1 1 calc R U . . .
C52 C 0.37613(9) 0.57227(11) 0.68595(11) 0.0250(4) Uani 1 1 d . . . . .
C53 C 0.40455(9) 0.62558(11) 0.74480(11) 0.0256(4) Uani 1 1 d . . . . .
C54 C 0.40632(11) 0.69908(12) 0.73067(12) 0.0334(5) Uani 1 1 d . . . . .
H54 H 0.389633 0.715867 0.682101 0.040 Uiso 1 1 calc R U . . .
C55 C 0.43223(11) 0.74778(12) 0.78696(12) 0.0346(5) Uani 1 1 d . . . . .
H55 H 0.433616 0.797488 0.776054 0.041 Uiso 1 1 calc R U . . .
C56 C 0.45628(10) 0.72592(11) 0.85903(12) 0.0289(4) Uani 1 1 d . . . . .
C57 C 0.45498(12) 0.65233(12) 0.87197(12) 0.0326(5) Uani 1 1 d . . . . .
H57 H 0.471827 0.635382 0.920483 0.039 Uiso 1 1 calc R U . . .
C58 C 0.42987(11) 0.60315(11) 0.81623(12) 0.0310(5) Uani 1 1 d . . . . .
H58 H 0.429999 0.553261 0.827117 0.037 Uiso 1 1 calc R U . . .
C59 C 0.48228(11) 0.78186(12) 0.91971(12) 0.0330(5) Uani 1 1 d . . . . .
C60 C 0.42484(15) 0.83337(16) 0.91546(18) 0.0531(7) Uani 1 1 d . . . . .
H60A H 0.440785 0.869595 0.953910 0.080 Uiso 1 1 calc R U . . .
H60B H 0.388807 0.805656 0.921517 0.080 Uiso 1 1 calc R U . . .
H60C H 0.408580 0.857461 0.868252 0.080 Uiso 1 1 calc R U . . .
C61 C 0.53802(14) 0.82530(15) 0.91022(15) 0.0478(6) Uani 1 1 d . . . . .
H61A H 0.557174 0.857794 0.951594 0.072 Uiso 1 1 calc R U . . .
H61B H 0.520469 0.853661 0.865568 0.072 Uiso 1 1 calc R U . . .
H61C H 0.572311 0.792419 0.907399 0.072 Uiso 1 1 calc R U . . .
C62 C 0.50758(15) 0.74708(14) 0.99473(14) 0.0466(6) Uani 1 1 d . . . . .
H62A H 0.543560 0.713534 0.998499 0.070 Uiso 1 1 calc R U . . .
H62B H 0.471389 0.720796 1.002030 0.070 Uiso 1 1 calc R U . . .
H62C H 0.524023 0.784625 1.031762 0.070 Uiso 1 1 calc R U . . .
C63 C 0.46578(10) 0.48737(10) 0.72370(10) 0.0244(4) Uani 1 1 d . . . . .
C64 C 0.47287(11) 0.43125(11) 0.77384(11) 0.0297(4) Uani 1 1 d . . . . .
C65 C 0.53591(12) 0.40526(13) 0.81309(13) 0.0372(5) Uani 1 1 d . . . . .
H65 H 0.541020 0.367406 0.846942 0.045 Uiso 1 1 calc R U . . .
C66 C 0.59141(12) 0.43323(14) 0.80403(14) 0.0407(5) Uani 1 1 d . . . . .
H66 H 0.634216 0.415405 0.831951 0.049 Uiso 1 1 calc R U . . .
C67 C 0.58384(11) 0.48721(13) 0.75406(13) 0.0359(5) Uani 1 1 d . . . . .
H67 H 0.621959 0.506027 0.747554 0.043 Uiso 1 1 calc R U . . .
C68 C 0.52149(10) 0.51518(11) 0.71251(11) 0.0281(4) Uani 1 1 d . . . . .
C69 C 0.51652(11) 0.57329(12) 0.65720(12) 0.0319(5) Uani 1 1 d . . . . .
H69 H 0.468618 0.585110 0.631658 0.038 Uiso 1 1 calc R U . . .
C70 C 0.54358(14) 0.54637(14) 0.60072(14) 0.0429(6) Uani 1 1 d . . . . .
H70A H 0.590448 0.533867 0.624577 0.064 Uiso 1 1 calc R U . . .
H70B H 0.538908 0.584353 0.564877 0.064 Uiso 1 1 calc R U . . .
H70C H 0.518711 0.503636 0.576494 0.064 Uiso 1 1 calc R U . . .
C71 C 0.55200(14) 0.64197(14) 0.69399(16) 0.0466(6) Uani 1 1 d . . . . .
H71A H 0.534598 0.657306 0.730766 0.070 Uiso 1 1 calc R U . . .
H71B H 0.544597 0.680169 0.657771 0.070 Uiso 1 1 calc R U . . .
H71C H 0.599569 0.632473 0.717022 0.070 Uiso 1 1 calc R U . . .
C72 C 0.41281(12) 0.39841(13) 0.78370(13) 0.0372(5) Uani 1 1 d . . . . .
H72 H 0.373849 0.429824 0.757862 0.045 Uiso 1 1 calc R U . . .
C73 C 0.39898(15) 0.32438(15) 0.74913(17) 0.0510(7) Uani 1 1 d . . . . .
H73A H 0.394578 0.327958 0.698353 0.077 Uiso 1 1 calc R U . . .
H73B H 0.357790 0.305466 0.751763 0.077 Uiso 1 1 calc R U . . .
H73C H 0.435610 0.291842 0.774930 0.077 Uiso 1 1 calc R U . . .
C74 C 0.42046(19) 0.39487(19) 0.86318(17) 0.0626(8) Uani 1 1 d . . . . .
H74A H 0.454346 0.359147 0.888381 0.094 Uiso 1 1 calc R U . . .
H74B H 0.378174 0.380910 0.866554 0.094 Uiso 1 1 calc R U . . .
H74C H 0.433779 0.442270 0.885610 0.094 Uiso 1 1 calc R U . . .
C75 C 0.2586(4) 0.1819(5) 0.5310(6) 0.099(3) Uani 0.5 1 d D . P . .
H75A H 0.237341 0.188043 0.478505 0.148 Uiso 0.5 1 calc R U P . .
H75B H 0.265038 0.229201 0.554589 0.148 Uiso 0.5 1 calc R U P . .
H75C H 0.230346 0.152092 0.548583 0.148 Uiso 0.5 1 calc R U P . .
C76 C 0.3232(4) 0.1464(4) 0.5481(5) 0.084(2) Uani 0.5 1 d D . P . .
H76A H 0.344194 0.142901 0.601436 0.101 Uiso 0.5 1 calc R U P . .
H76B H 0.351173 0.178701 0.531755 0.101 Uiso 0.5 1 calc R U P . .
C77 C 0.3255(3) 0.0733(3) 0.5178(3) 0.0539(14) Uani 0.5 1 d D . P . .
H77A H 0.300598 0.039367 0.536774 0.065 Uiso 0.5 1 calc R U P . .
H77B H 0.302744 0.075269 0.464569 0.065 Uiso 0.5 1 calc R U P . .
C78 C 0.3929(2) 0.0444(2) 0.5346(2) 0.0346(10) Uani 0.5 1 d D . P . .
H78A H 0.414895 0.040288 0.587778 0.041 Uiso 0.5 1 calc R U P . .
H78B H 0.418485 0.079540 0.517750 0.041 Uiso 0.5 1 calc R U P . .
C79 C 0.3957(3) -0.0268(2) 0.5017(2) 0.0380(10) Uani 0.5 1 d D . P . .
H79A H 0.365957 -0.060530 0.512743 0.057 Uiso 0.5 1 calc R U P . .
H79B H 0.441086 -0.045399 0.521628 0.057 Uiso 0.5 1 calc R U P . .
H79C H 0.381920 -0.021511 0.449160 0.057 Uiso 0.5 1 calc R U P . .

loop_
_atom_site_aniso_label
_atom_site_aniso_U_11
_atom_site_aniso_U_22
_atom_site_aniso_U_33
_atom_site_aniso_U_23
_atom_site_aniso_U_13
_atom_site_aniso_U_12
Si1 0.0288(3) 0.0313(3) 0.0335(3) 0.0068(2) 0.0120(2) 0.0058(2)
N1 0.0262(8) 0.0329(10) 0.0316(9) -0.0014(8) 0.0100(7) -0.0008(7)
C1 0.0352(11) 0.0324(11) 0.0339(11) 0.0021(9) 0.0082(9) -0.0053(9)
Si2 0.0355(3) 0.0226(3) 0.0368(3) -0.0016(2) 0.0174(3) -0.0002(2)
N2 0.0322(9) 0.0252(9) 0.0256(8) -0.0038(7) 0.0063(7) -0.0032(7)
C2 0.0350(11) 0.0290(11) 0.0344(12) 0.0041(9) 0.0065(9) -0.0028(9)
N3 0.0213(8) 0.0274(9) 0.0235(8) 0.0006(7) 0.0044(6) 0.0024(7)
C3 0.0315(11) 0.0331(11) 0.0361(12) -0.0062(9) 0.0126(9) -0.0015(9)
N4 0.0265(8) 0.0223(8) 0.0236(8) 0.0006(6) 0.0055(7) -0.0015(7)
C4 0.0305(10) 0.0316(11) 0.0372(12) -0.0059(9) 0.0109(9) 0.0008(9)
C5 0.0314(11) 0.0280(11) 0.0397(12) 0.0010(9) 0.0119(9) 0.0046(9)
C6 0.0318(11) 0.0314(12) 0.0445(13) 0.0014(10) 0.0148(10) 0.0020(9)
C7 0.0445(13) 0.0328(13) 0.0611(16) -0.0023(11) 0.0234(12) -0.0039(10)
C8 0.0646(18) 0.0288(13) 0.082(2) -0.0112(13) 0.0349(16) -0.0016(12)
C9 0.0624(17) 0.0340(13) 0.082(2) -0.0076(13) 0.0428(16) 0.0085(12)
C10 0.0417(13) 0.0331(12) 0.0588(16) 0.0024(11) 0.0259(12) 0.0073(10)
C11 0.0439(14) 0.0419(14) 0.0647(17) 0.0000(12) 0.0317(13) 0.0063(11)
C12 0.0439(14) 0.0550(17) 0.0676(19) -0.0089(14) 0.0270(13) 0.0040(12)
C13 0.0494(16) 0.073(2) 0.0648(19) 0.0053(16) 0.0315(14) 0.0065(15)
C14 0.0347(12) 0.0396(13) 0.0481(14) -0.0086(11) 0.0198(10) -0.0076(10)
C15 0.0356(13) 0.0635(18) 0.0676(19) -0.0195(15) 0.0241(13) -0.0043(12)
C16 0.071(2) 0.0628(19) 0.0528(17) -0.0006(14) 0.0301(15) -0.0102(16)
C17 0.0283(10) 0.0302(11) 0.0295(10) -0.0066(9) 0.0123(9) -0.0061(8)
C18 0.0302(10) 0.0263(10) 0.0298(11) -0.0052(8) 0.0088(9) -0.0028(8)
C19 0.0356(12) 0.0443(14) 0.0346(12) -0.0090(10) 0.0078(10) 0.0102(10)
C20 0.0401(12) 0.0492(14) 0.0307(12) -0.0093(10) 0.0086(10) 0.0063(11)
C21 0.0294(10) 0.0313(11) 0.0302(11) -0.0028(9) 0.0073(9) -0.0057(9)
C22 0.0272(10) 0.0430(13) 0.0409(13) -0.0114(10) 0.0074(9) 0.0026(9)
C23 0.0307(11) 0.0441(13) 0.0353(12) -0.0156(10) 0.0110(9) -0.0019(10)
C24 0.0338(11) 0.0379(12) 0.0312(11) -0.0004(9) 0.0053(9) -0.0054(9)
C25 0.0421(13) 0.0651(18) 0.0304(12) -0.0092(12) 0.0041(10) -0.0045(12)
C26 0.0326(12) 0.077(2) 0.0422(14) -0.0098(13) 0.0061(11) -0.0103(13)
C27 0.074(2) 0.0460(16) 0.0511(17) 0.0114(13) -0.0043(15) -0.0061(15)
C28 0.0274(10) 0.0267(10) 0.0249(10) -0.0020(8) 0.0022(8) -0.0026(8)
C29 0.0356(11) 0.0324(11) 0.0261(10) -0.0001(9) 0.0041(9) -0.0043(9)
C30 0.0421(12) 0.0375(13) 0.0317(11) 0.0066(10) 0.0077(10) -0.0016(10)
C31 0.0418(13) 0.0310(12) 0.0461(14) 0.0100(10) 0.0061(11) 0.0043(10)
C32 0.0334(11) 0.0330(12) 0.0448(13) 0.0008(10) 0.0086(10) 0.0045(9)
C33 0.0271(10) 0.0292(11) 0.0317(11) -0.0023(9) 0.0025(8) -0.0023(8)
C34 0.0297(11) 0.0318(11) 0.0376(12) -0.0035(9) 0.0107(9) -0.0011(9)
C35 0.0318(12) 0.0499(15) 0.0495(15) 0.0012(12) 0.0149(11) -0.0003(10)
C36 0.0404(13) 0.0524(15) 0.0367(13) -0.0056(11) 0.0137(10) -0.0056(11)
C37 0.0544(14) 0.0364(12) 0.0295(11) -0.0024(9) 0.0193(10) -0.0042(11)
C38 0.112(3) 0.0478(17) 0.0338(14) -0.0012(12) 0.0307(16) -0.0001(17)
C39 0.0549(16) 0.0496(16) 0.0694(19) -0.0102(14) 0.0390(15) -0.0054(13)
C40 0.0206(9) 0.0261(10) 0.0229(9) -0.0046(8) 0.0048(7) -0.0005(7)
C41 0.0243(9) 0.0341(11) 0.0249(10) -0.0019(8) 0.0070(8) -0.0016(8)
C42 0.0306(10) 0.0404(12) 0.0309(11) -0.0056(9) 0.0146(9) -0.0005(9)
C43 0.0342(11) 0.0306(11) 0.0422(13) -0.0067(10) 0.0169(10) 0.0052(9)
C44 0.0340(11) 0.0244(10) 0.0371(12) -0.0011(9) 0.0129(9) 0.0016(8)
C45 0.0239(9) 0.0238(10) 0.0269(10) -0.0048(8) 0.0072(8) -0.0020(8)
C46 0.0265(10) 0.0253(10) 0.0318(11) 0.0001(8) 0.0113(8) 0.0005(8)
C47 0.0409(12) 0.0491(14) 0.0321(12) -0.0078(10) 0.0159(10) -0.0111(11)
C48 0.0396(12) 0.0344(12) 0.0395(13) 0.0003(10) 0.0135(10) -0.0085(10)
C49 0.0294(11) 0.0494(14) 0.0356(12) 0.0116(10) 0.0132(9) 0.0031(10)
C50 0.0385(13) 0.0524(16) 0.0683(19) 0.0255(14) 0.0192(13) 0.0001(12)
C51 0.0501(15) 0.092(2) 0.0327(13) 0.0139(14) 0.0171(12) 0.0180(15)
C52 0.0219(9) 0.0277(10) 0.0238(9) 0.0061(8) 0.0067(8) -0.0016(8)
C53 0.0218(9) 0.0260(10) 0.0279(10) 0.0009(8) 0.0079(8) 0.0010(8)
C54 0.0337(11) 0.0290(11) 0.0289(11) 0.0068(9) 0.0015(9) -0.0044(9)
C55 0.0372(11) 0.0240(10) 0.0346(12) 0.0035(9) 0.0039(9) -0.0046(9)
C56 0.0269(10) 0.0254(10) 0.0327(11) -0.0015(8) 0.0090(8) -0.0017(8)
C57 0.0439(12) 0.0278(11) 0.0243(10) 0.0017(8) 0.0101(9) 0.0008(9)
C58 0.0405(12) 0.0223(10) 0.0287(10) 0.0029(8) 0.0110(9) 0.0034(9)
C59 0.0378(11) 0.0277(11) 0.0331(11) -0.0047(9) 0.0125(9) -0.0040(9)
C60 0.0540(16) 0.0414(15) 0.0647(18) -0.0078(13) 0.0229(14) 0.0037(12)
C61 0.0508(15) 0.0445(14) 0.0466(14) -0.0106(12) 0.0160(12) -0.0151(12)
C62 0.0603(16) 0.0386(13) 0.0376(13) -0.0075(11) 0.0142(12) -0.0053(12)
C63 0.0290(10) 0.0203(9) 0.0225(9) -0.0007(7) 0.0077(8) 0.0043(8)
C64 0.0384(11) 0.0245(10) 0.0277(10) 0.0021(8) 0.0138(9) 0.0037(9)
C65 0.0454(13) 0.0306(11) 0.0312(11) 0.0079(9) 0.0089(10) 0.0109(10)
C66 0.0346(12) 0.0429(13) 0.0398(13) 0.0023(11) 0.0081(10) 0.0136(10)
C67 0.0289(11) 0.0398(13) 0.0386(12) 0.0002(10) 0.0118(9) 0.0049(9)
C68 0.0311(10) 0.0258(10) 0.0281(10) -0.0006(8) 0.0119(8) 0.0017(8)
C69 0.0355(11) 0.0282(11) 0.0346(11) 0.0027(9) 0.0160(9) -0.0022(9)
C70 0.0547(15) 0.0430(14) 0.0363(13) 0.0056(11) 0.0229(11) 0.0026(11)
C71 0.0580(16) 0.0354(13) 0.0529(15) -0.0027(11) 0.0282(13) -0.0129(12)
C72 0.0448(13) 0.0308(11) 0.0391(12) 0.0091(10) 0.0189(10) 0.0013(10)
C73 0.0582(16) 0.0376(14) 0.0581(17) 0.0003(12) 0.0224(14) -0.0104(12)
C74 0.082(2) 0.068(2) 0.0476(16) 0.0017(15) 0.0364(16) -0.0232(17)
C75 0.110(7) 0.093(6) 0.117(7) 0.038(5) 0.069(6) 0.054(5)
C76 0.090(5) 0.061(4) 0.107(7) 0.002(4) 0.042(5) 0.001(4)
C77 0.051(3) 0.056(3) 0.055(3) 0.009(3) 0.020(3) 0.004(3)
C78 0.041(2) 0.032(2) 0.023(2) 0.0056(17) 0.0028(17) -0.0134(19)
C79 0.054(3) 0.033(2) 0.0171(19) 0.0031(17) 0.0021(18) -0.005(2)

loop_
_atom_type_symbol
_atom_type_description
_atom_type_scat_dispersion_real
_atom_type_scat_dispersion_imag
_atom_type_scat_source
C C 0.0181 0.0091 'International Tables Vol C Tables 4.2.6.8 and 6.1.1.4'
H H 0.0000 0.0000 'International Tables Vol C Tables 4.2.6.8 and 6.1.1.4'
N N 0.0311 0.0180 'International Tables Vol C Tables 4.2.6.8 and 6.1.1.4'
Si Si 0.2541 0.3302 'International Tables Vol C Tables 4.2.6.8 and 6.1.1.4'

loop_
_geom_angle_atom_site_label_1
_geom_angle_atom_site_label_2
_geom_angle_atom_site_label_3
_geom_angle
_geom_angle_site_symmetry_1
_geom_angle_site_symmetry_3
_geom_angle_publ_flag
N2 Si1 C1 122.85(10) . . ?
N2 Si1 C4 117.85(10) . . ?
C1 Si1 C4 108.14(11) . . ?
N2 Si1 Si2 142.82(7) . . ?
C1 Si1 Si2 80.28(7) . . ?
C4 Si1 Si2 73.36(7) . . ?
C17 N1 C5 122.93(18) . . ?
C2 C1 Si1 97.68(14) . . ?
C2 C1 H1A 112.2 . . ?
Si1 C1 H1A 112.2 . . ?
C2 C1 H1B 112.2 . . ?
Si1 C1 H1B 112.2 . . ?
H1A C1 H1B 109.8 . . ?
N3 Si2 C3 121.80(9) . . ?
N3 Si2 C2 117.25(10) . . ?
C3 Si2 C2 108.96(11) . . ?
N3 Si2 Si1 144.15(6) . . ?
C3 Si2 Si1 80.34(7) . . ?
C2 Si2 Si1 73.73(7) . . ?
C17 N2 C28 122.92(17) . . ?
C17 N2 Si1 108.93(14) . . ?
C28 N2 Si1 126.05(14) . . ?
C1 C2 Si2 104.55(15) . . ?
C1 C2 H2A 110.8 . . ?
Si2 C2 H2A 110.8 . . ?
C1 C2 H2B 110.8 . . ?
Si2 C2 H2B 110.8 . . ?
H2A C2 H2B 108.9 . . ?
C52 N3 C40 123.16(17) . . ?
C52 N3 Si2 109.70(13) . . ?
C40 N3 Si2 125.39(13) . . ?
C4 C3 Si2 97.60(14) . . ?
C4 C3 H3A 112.2 . . ?
Si2 C3 H3A 112.2 . . ?
C4 C3 H3B 112.2 . . ?
Si2 C3 H3B 112.2 . . ?
H3A C3 H3B 109.8 . . ?
C52 N4 C63 124.48(17) . . ?
C3 C4 Si1 104.46(14) . . ?
C3 C4 H4A 110.9 . . ?
Si1 C4 H4A 110.9 . . ?
C3 C4 H4B 110.9 . . ?
Si1 C4 H4B 110.9 . . ?
H4A C4 H4B 108.9 . . ?
C6 C5 C10 120.5(2) . . ?
C6 C5 N1 119.9(2) . . ?
C10 C5 N1 119.5(2) . . ?
C7 C6 C5 118.3(2) . . ?
C7 C6 C14 119.5(2) . . ?
C5 C6 C14 122.2(2) . . ?
C8 C7 C6 121.4(2) . . ?
C8 C7 H7 119.3 . . ?
C6 C7 H7 119.3 . . ?
C7 C8 C9 119.7(3) . . ?
C7 C8 H8 120.2 . . ?
C9 C8 H8 120.2 . . ?
C8 C9 C10 121.1(2) . . ?
C8 C9 H9 119.5 . . ?
C10 C9 H9 119.5 . . ?
C9 C10 C5 118.8(2) . . ?
C9 C10 C11 120.6(2) . . ?
C5 C10 C11 120.6(2) . . ?
C13 C11 C10 113.7(3) . . ?
C13 C11 C12 111.0(2) . . ?
C10 C11 C12 108.8(2) . . ?
C13 C11 H11 107.7 . . ?
C10 C11 H11 107.7 . . ?
C12 C11 H11 107.7 . . ?
C11 C12 H12A 109.5 . . ?
C11 C12 H12B 109.5 . . ?
H12A C12 H12B 109.5 . . ?
C11 C12 H12C 109.5 . . ?
H12A C12 H12C 109.5 . . ?
H12B C12 H12C 109.5 . . ?
C11 C13 H13A 109.5 . . ?
C11 C13 H13B 109.5 . . ?
H13A C13 H13B 109.5 . . ?
C11 C13 H13C 109.5 . . ?
H13A C13 H13C 109.5 . . ?
H13B C13 H13C 109.5 . . ?
C6 C14 C16 111.7(2) . . ?
C6 C14 C15 111.0(2) . . ?
C16 C14 C15 111.2(2) . . ?
C6 C14 H14 107.6 . . ?
C16 C14 H14 107.6 . . ?
C15 C14 H14 107.6 . . ?
C14 C15 H15A 109.5 . . ?
C14 C15 H15B 109.5 . . ?
H15A C15 H15B 109.5 . . ?
C14 C15 H15C 109.5 . . ?
H15A C15 H15C 109.5 . . ?
H15B C15 H15C 109.5 . . ?
C14 C16 H16A 109.5 . . ?
C14 C16 H16B 109.5 . . ?
H16A C16 H16B 109.5 . . ?
C14 C16 H16C 109.5 . . ?
H16A C16 H16C 109.5 . . ?
H16B C16 H16C 109.5 . . ?
N1 C17 N2 112.63(19) . . ?
N1 C17 C18 126.49(19) . . ?
N2 C17 C18 120.88(19) . . ?
C23 C18 C19 117.7(2) . . ?
C23 C18 C17 122.86(19) . . ?
C19 C18 C17 119.46(19) . . ?
C20 C19 C18 121.0(2) . . ?
C20 C19 H19 119.5 . . ?
C18 C19 H19 119.5 . . ?
C19 C20 C21 121.6(2) . . ?
C19 C20 H20 119.2 . . ?
C21 C20 H20 119.2 . . ?
C22 C21 C20 116.5(2) . . ?
C22 C21 C24 121.0(2) . . ?
C20 C21 C24 122.5(2) . . ?
C23 C22 C21 122.2(2) . . ?
C23 C22 H22 118.9 . . ?
C21 C22 H22 118.9 . . ?
C22 C23 C18 120.9(2) . . ?
C22 C23 H23 119.6 . . ?
C18 C23 H23 119.6 . . ?
C21 C24 C25 112.3(2) . . ?
C21 C24 C26 110.1(2) . . ?
C25 C24 C26 108.1(2) . . ?
C21 C24 C27 108.3(2) . . ?
C25 C24 C27 108.5(2) . . ?
C26 C24 C27 109.5(2) . . ?
C24 C25 H25A 109.5 . . ?
C24 C25 H25B 109.5 . . ?
H25A C25 H25B 109.5 . . ?
C24 C25 H25C 109.5 . . ?
H25A C25 H25C 109.5 . . ?
H25B C25 H25C 109.5 . . ?
C24 C26 H26A 109.5 . . ?
C24 C26 H26B 109.5 . . ?
H26A C26 H26B 109.5 . . ?
C24 C26 H26C 109.5 . . ?
H26A C26 H26C 109.5 . . ?
H26B C26 H26C 109.5 . . ?
C24 C27 H27A 109.5 . . ?
C24 C27 H27B 109.5 . . ?
H27A C27 H27B 109.5 . . ?
C24 C27 H27C 109.5 . . ?
H27A C27 H27C 109.5 . . ?
H27B C27 H27C 109.5 . . ?
C29 C28 C33 121.3(2) . . ?
C29 C28 N2 119.91(19) . . ?
C33 C28 N2 118.75(19) . . ?
C30 C29 C28 118.0(2) . . ?
C30 C29 C37 119.0(2) . . ?
C28 C29 C37 122.9(2) . . ?
C31 C30 C29 121.3(2) . . ?
C31 C30 H30 119.4 . . ?
C29 C30 H30 119.4 . . ?
C32 C31 C30 120.0(2) . . ?
C32 C31 H31 120.0 . . ?
C30 C31 H31 120.0 . . ?
C31 C32 C33 121.3(2) . . ?
C31 C32 H32 119.4 . . ?
C33 C32 H32 119.4 . . ?
C32 C33 C28 118.1(2) . . ?
C32 C33 C34 119.5(2) . . ?
C28 C33 C34 122.5(2) . . ?
C36 C34 C33 109.89(19) . . ?
C36 C34 C35 110.1(2) . . ?
C33 C34 C35 112.9(2) . . ?
C36 C34 H34 107.9 . . ?
C33 C34 H34 107.9 . . ?
C35 C34 H34 107.9 . . ?
C34 C35 H35A 109.5 . . ?
C34 C35 H35B 109.5 . . ?
H35A C35 H35B 109.5 . . ?
C34 C35 H35C 109.5 . . ?
H35A C35 H35C 109.5 . . ?
H35B C35 H35C 109.5 . . ?
C34 C36 H36A 109.5 . . ?
C34 C36 H36B 109.5 . . ?
H36A C36 H36B 109.5 . . ?
C34 C36 H36C 109.5 . . ?
H36A C36 H36C 109.5 . . ?
H36B C36 H36C 109.5 . . ?
C29 C37 C39 111.0(2) . . ?
C29 C37 C38 112.0(2) . . ?
C39 C37 C38 110.3(2) . . ?
C29 C37 H37 107.8 . . ?
C39 C37 H37 107.8 . . ?
C38 C37 H37 107.8 . . ?
C37 C38 H38A 109.5 . . ?
C37 C38 H38B 109.5 . . ?
H38A C38 H38B 109.5 . . ?
C37 C38 H38C 109.5 . . ?
H38A C38 H38C 109.5 . . ?
H38B C38 H38C 109.5 . . ?
C37 C39 H39A 109.5 . . ?
C37 C39 H39B 109.5 . . ?
H39A C39 H39B 109.5 . . ?
C37 C39 H39C 109.5 . . ?
H39A C39 H39C 109.5 . . ?
H39B C39 H39C 109.5 . . ?
C45 C40 C41 121.27(18) . . ?
C45 C40 N3 118.63(17) . . ?
C41 C40 N3 120.09(18) . . ?
C42 C41 C40 118.1(2) . . ?
C42 C41 C49 118.87(19) . . ?
C40 C41 C49 123.03(19) . . ?
C43 C42 C41 121.3(2) . . ?
C43 C42 H42 119.3 . . ?
C41 C42 H42 119.3 . . ?
C42 C43 C44 119.9(2) . . ?
C42 C43 H43 120.1 . . ?
C44 C43 H43 120.1 . . ?
C43 C44 C45 121.3(2) . . ?
C43 C44 H44 119.4 . . ?
C45 C44 H44 119.4 . . ?
C44 C45 C40 118.12(19) . . ?
C44 C45 C46 118.85(19) . . ?
C40 C45 C46 123.03(18) . . ?
C45 C46 C47 110.18(17) . . ?
C45 C46 C48 112.08(18) . . ?
C47 C46 C48 109.37(19) . . ?
C45 C46 H46 108.4 . . ?
C47 C46 H46 108.4 . . ?
C48 C46 H46 108.4 . . ?
C46 C47 H47A 109.5 . . ?
C46 C47 H47B 109.5 . . ?
H47A C47 H47B 109.5 . . ?
C46 C47 H47C 109.5 . . ?
H47A C47 H47C 109.5 . . ?
H47B C47 H47C 109.5 . . ?
C46 C48 H48A 109.5 . . ?
C46 C48 H48B 109.5 . . ?
H48A C48 H48B 109.5 . . ?
C46 C48 H48C 109.5 . . ?
H48A C48 H48C 109.5 . . ?
H48B C48 H48C 109.5 . . ?
C41 C49 C51 111.5(2) . . ?
C41 C49 C50 110.65(19) . . ?
C51 C49 C50 110.5(2) . . ?
C41 C49 H49 108.0 . . ?
C51 C49 H49 108.0 . . ?
C50 C49 H49 108.0 . . ?
C49 C50 H50A 109.5 . . ?
C49 C50 H50B 109.5 . . ?
H50A C50 H50B 109.5 . . ?
C49 C50 H50C 109.5 . . ?
H50A C50 H50C 109.5 . . ?
H50B C50 H50C 109.5 . . ?
C49 C51 H51A 109.5 . . ?
C49 C51 H51B 109.5 . . ?
H51A C51 H51B 109.5 . . ?
C49 C51 H51C 109.5 . . ?
H51A C51 H51C 109.5 . . ?
H51B C51 H51C 109.5 . . ?
N4 C52 N3 112.56(18) . . ?
N4 C52 C53 126.58(18) . . ?
N3 C52 C53 120.85(18) . . ?
C58 C53 C54 118.03(19) . . ?
C58 C53 C52 120.13(18) . . ?
C54 C53 C52 121.84(18) . . ?
C55 C54 C53 120.5(2) . . ?
C55 C54 H54 119.7 . . ?
C53 C54 H54 119.7 . . ?
C54 C55 C56 121.9(2) . . ?
C54 C55 H55 119.1 . . ?
C56 C55 H55 119.1 . . ?
C57 C56 C55 116.8(2) . . ?
C57 C56 C59 123.1(2) . . ?
C55 C56 C59 120.16(19) . . ?
C58 C57 C56 121.9(2) . . ?
C58 C57 H57 119.1 . . ?
C56 C57 H57 119.1 . . ?
C57 C58 C53 120.9(2) . . ?
C57 C58 H58 119.5 . . ?
C53 C58 H58 119.5 . . ?
C61 C59 C62 109.1(2) . . ?
C61 C59 C56 109.93(19) . . ?
C62 C59 C56 112.20(19) . . ?
C61 C59 C60 109.2(2) . . ?
C62 C59 C60 107.9(2) . . ?
C56 C59 C60 108.54(19) . . ?
C59 C60 H60A 109.5 . . ?
C59 C60 H60B 109.5 . . ?
H60A C60 H60B 109.5 . . ?
C59 C60 H60C 109.5 . . ?
H60A C60 H60C 109.5 . . ?
H60B C60 H60C 109.5 . . ?
C59 C61 H61A 109.5 . . ?
C59 C61 H61B 109.5 . . ?
H61A C61 H61B 109.5 . . ?
C59 C61 H61C 109.5 . . ?
H61A C61 H61C 109.5 . . ?
H61B C61 H61C 109.5 . . ?
C59 C62 H62A 109.5 . . ?
C59 C62 H62B 109.5 . . ?
H62A C62 H62B 109.5 . . ?
C59 C62 H62C 109.5 . . ?
H62A C62 H62C 109.5 . . ?
H62B C62 H62C 109.5 . . ?
C68 C63 C64 120.38(19) . . ?
C68 C63 N4 120.73(18) . . ?
C64 C63 N4 118.62(18) . . ?
C65 C64 C63 118.8(2) . . ?
C65 C64 C72 120.4(2) . . ?
C63 C64 C72 120.81(19) . . ?
C66 C65 C64 121.5(2) . . ?
C66 C65 H65 119.2 . . ?
C64 C65 H65 119.2 . . ?
C67 C66 C65 119.2(2) . . ?
C67 C66 H66 120.4 . . ?
C65 C66 H66 120.4 . . ?
C66 C67 C68 121.8(2) . . ?
C66 C67 H67 119.1 . . ?
C68 C67 H67 119.1 . . ?
C67 C68 C63 118.2(2) . . ?
C67 C68 C69 119.1(2) . . ?
C63 C68 C69 122.66(19) . . ?
C68 C69 C71 110.9(2) . . ?
C68 C69 C70 110.85(18) . . ?
C71 C69 C70 111.1(2) . . ?
C68 C69 H69 107.9 . . ?
C71 C69 H69 107.9 . . ?
C70 C69 H69 107.9 . . ?
C69 C70 H70A 109.5 . . ?
C69 C70 H70B 109.5 . . ?
H70A C70 H70B 109.5 . . ?
C69 C70 H70C 109.5 . . ?
H70A C70 H70C 109.5 . . ?
H70B C70 H70C 109.5 . . ?
C69 C71 H71A 109.5 . . ?
C69 C71 H71B 109.5 . . ?
H71A C71 H71B 109.5 . . ?
C69 C71 H71C 109.5 . . ?
H71A C71 H71C 109.5 . . ?
H71B C71 H71C 109.5 . . ?
C73 C72 C64 110.0(2) . . ?
C73 C72 C74 111.0(2) . . ?
C64 C72 C74 112.3(2) . . ?
C73 C72 H72 107.8 . . ?
C64 C72 H72 107.8 . . ?
C74 C72 H72 107.8 . . ?
C72 C73 H73A 109.5 . . ?
C72 C73 H73B 109.5 . . ?
H73A C73 H73B 109.5 . . ?
C72 C73 H73C 109.5 . . ?
H73A C73 H73C 109.5 . . ?
H73B C73 H73C 109.5 . . ?
C72 C74 H74A 109.5 . . ?
C72 C74 H74B 109.5 . . ?
H74A C74 H74B 109.5 . . ?
C72 C74 H74C 109.5 . . ?
H74A C74 H74C 109.5 . . ?
H74B C74 H74C 109.5 . . ?
C76 C75 H75A 109.5 . . ?
C76 C75 H75B 109.5 . . ?
H75A C75 H75B 109.5 . . ?
C76 C75 H75C 109.5 . . ?
H75A C75 H75C 109.5 . . ?
H75B C75 H75C 109.5 . . ?
C75 C76 C77 119.0(7) . . ?
C75 C76 H76A 107.6 . . ?
C77 C76 H76A 107.6 . . ?
C75 C76 H76B 107.6 . . ?
C77 C76 H76B 107.6 . . ?
H76A C76 H76B 107.0 . . ?
C78 C77 C76 114.6(5) . . ?
C78 C77 H77A 108.6 . . ?
C76 C77 H77A 108.6 . . ?
C78 C77 H77B 108.6 . . ?
C76 C77 H77B 108.6 . . ?
H77A C77 H77B 107.6 . . ?
C77 C78 C79 114.8(4) . . ?
C77 C78 H78A 108.6 . . ?
C79 C78 H78A 108.6 . . ?
C77 C78 H78B 108.6 . . ?
C79 C78 H78B 108.6 . . ?
H78A C78 H78B 107.5 . . ?
C78 C79 H79A 109.5 . . ?
C78 C79 H79B 109.5 . . ?
H79A C79 H79B 109.5 . . ?
C78 C79 H79C 109.5 . . ?
H79A C79 H79C 109.5 . . ?
H79B C79 H79C 109.5 . . ?

loop_
_geom_bond_atom_site_label_1
_geom_bond_atom_site_label_2
_geom_bond_distance
_geom_bond_site_symmetry_2
_geom_bond_publ_flag
Si1 N2 1.7861(18) . ?
Si1 C1 1.873(2) . ?
Si1 C4 1.917(2) . ?
Si1 Si2 2.3731(9) . ?
N1 C17 1.294(3) . ?
N1 C5 1.424(3) . ?
C1 C2 1.569(3) . ?
C1 H1A 0.9900 . ?
C1 H1B 0.9900 . ?
Si2 N3 1.7900(18) . ?
Si2 C3 1.865(2) . ?
Si2 C2 1.915(2) . ?
N2 C17 1.386(3) . ?
N2 C28 1.442(3) . ?
C2 H2A 0.9900 . ?
C2 H2B 0.9900 . ?
N3 C52 1.387(3) . ?
N3 C40 1.441(3) . ?
C3 C4 1.565(3) . ?
C3 H3A 0.9900 . ?
C3 H3B 0.9900 . ?
N4 C52 1.294(3) . ?
N4 C63 1.418(3) . ?
C4 H4A 0.9900 . ?
C4 H4B 0.9900 . ?
C5 C6 1.406(3) . ?
C5 C10 1.410(3) . ?
C6 C7 1.400(3) . ?
C6 C14 1.518(3) . ?
C7 C8 1.380(4) . ?
C7 H7 0.9500 . ?
C8 C9 1.384(4) . ?
C8 H8 0.9500 . ?
C9 C10 1.392(4) . ?
C9 H9 0.9500 . ?
C10 C11 1.521(4) . ?
C11 C13 1.518(4) . ?
C11 C12 1.532(4) . ?
C11 H11 1.0000 . ?
C12 H12A 0.9800 . ?
C12 H12B 0.9800 . ?
C12 H12C 0.9800 . ?
C13 H13A 0.9800 . ?
C13 H13B 0.9800 . ?
C13 H13C 0.9800 . ?
C14 C16 1.519(4) . ?
C14 C15 1.537(4) . ?
C14 H14 1.0000 . ?
C15 H15A 0.9800 . ?
C15 H15B 0.9800 . ?
C15 H15C 0.9800 . ?
C16 H16A 0.9800 . ?
C16 H16B 0.9800 . ?
C16 H16C 0.9800 . ?
C17 C18 1.485(3) . ?
C18 C23 1.386(3) . ?
C18 C19 1.394(3) . ?
C19 C20 1.385(3) . ?
C19 H19 0.9500 . ?
C20 C21 1.395(3) . ?
C20 H20 0.9500 . ?
C21 C22 1.392(3) . ?
C21 C24 1.526(3) . ?
C22 C23 1.382(3) . ?
C22 H22 0.9500 . ?
C23 H23 0.9500 . ?
C24 C25 1.529(4) . ?
C24 C26 1.535(3) . ?
C24 C27 1.538(4) . ?
C25 H25A 0.9800 . ?
C25 H25B 0.9800 . ?
C25 H25C 0.9800 . ?
C26 H26A 0.9800 . ?
C26 H26B 0.9800 . ?
C26 H26C 0.9800 . ?
C27 H27A 0.9800 . ?
C27 H27B 0.9800 . ?
C27 H27C 0.9800 . ?
C28 C29 1.405(3) . ?
C28 C33 1.405(3) . ?
C29 C30 1.399(3) . ?
C29 C37 1.518(3) . ?
C30 C31 1.380(4) . ?
C30 H30 0.9500 . ?
C31 C32 1.375(4) . ?
C31 H31 0.9500 . ?
C32 C33 1.401(3) . ?
C32 H32 0.9500 . ?
C33 C34 1.522(3) . ?
C34 C36 1.521(3) . ?
C34 C35 1.537(3) . ?
C34 H34 1.0000 . ?
C35 H35A 0.9800 . ?
C35 H35B 0.9800 . ?
C35 H35C 0.9800 . ?
C36 H36A 0.9800 . ?
C36 H36B 0.9800 . ?
C36 H36C 0.9800 . ?
C37 C39 1.527(4) . ?
C37 C38 1.539(4) . ?
C37 H37 1.0000 . ?
C38 H38A 0.9800 . ?
C38 H38B 0.9800 . ?
C38 H38C 0.9800 . ?
C39 H39A 0.9800 . ?
C39 H39B 0.9800 . ?
C39 H39C 0.9800 . ?
C40 C45 1.402(3) . ?
C40 C41 1.410(3) . ?
C41 C42 1.394(3) . ?
C41 C49 1.518(3) . ?
C42 C43 1.378(3) . ?
C42 H42 0.9500 . ?
C43 C44 1.382(3) . ?
C43 H43 0.9500 . ?
C44 C45 1.396(3) . ?
C44 H44 0.9500 . ?
C45 C46 1.524(3) . ?
C46 C47 1.524(3) . ?
C46 C48 1.533(3) . ?
C46 H46 1.0000 . ?
C47 H47A 0.9800 . ?
C47 H47B 0.9800 . ?
C47 H47C 0.9800 . ?
C48 H48A 0.9800 . ?
C48 H48B 0.9800 . ?
C48 H48C 0.9800 . ?
C49 C51 1.529(4) . ?
C49 C50 1.549(4) . ?
C49 H49 1.0000 . ?
C50 H50A 0.9800 . ?
C50 H50B 0.9800 . ?
C50 H50C 0.9800 . ?
C51 H51A 0.9800 . ?
C51 H51B 0.9800 . ?
C51 H51C 0.9800 . ?
C52 C53 1.482(3) . ?
C53 C58 1.384(3) . ?
C53 C54 1.395(3) . ?
C54 C55 1.386(3) . ?
C54 H54 0.9500 . ?
C55 C56 1.392(3) . ?
C55 H55 0.9500 . ?
C56 C57 1.391(3) . ?
C56 C59 1.532(3) . ?
C57 C58 1.383(3) . ?
C57 H57 0.9500 . ?
C58 H58 0.9500 . ?
C59 C61 1.523(3) . ?
C59 C62 1.529(3) . ?
C59 C60 1.549(4) . ?
C60 H60A 0.9800 . ?
C60 H60B 0.9800 . ?
C60 H60C 0.9800 . ?
C61 H61A 0.9800 . ?
C61 H61B 0.9800 . ?
C61 H61C 0.9800 . ?
C62 H62A 0.9800 . ?
C62 H62B 0.9800 . ?
C62 H62C 0.9800 . ?
C63 C68 1.406(3) . ?
C63 C64 1.409(3) . ?
C64 C65 1.390(3) . ?
C64 C72 1.516(3) . ?
C65 C66 1.383(4) . ?
C65 H65 0.9500 . ?
C66 C67 1.377(4) . ?
C66 H66 0.9500 . ?
C67 C68 1.401(3) . ?
C67 H67 0.9500 . ?
C68 C69 1.514(3) . ?
C69 C71 1.529(3) . ?
C69 C70 1.529(3) . ?
C69 H69 1.0000 . ?
C70 H70A 0.9800 . ?
C70 H70B 0.9800 . ?
C70 H70C 0.9800 . ?
C71 H71A 0.9800 . ?
C71 H71B 0.9800 . ?
C71 H71C 0.9800 . ?
C72 C73 1.515(4) . ?
C72 C74 1.527(4) . ?
C72 H72 1.0000 . ?
C73 H73A 0.9800 . ?
C73 H73B 0.9800 . ?
C73 H73C 0.9800 . ?
C74 H74A 0.9800 . ?
C74 H74B 0.9800 . ?
C74 H74C 0.9800 . ?
C75 C76 1.472(7) . ?
C75 H75A 0.9800 . ?
C75 H75B 0.9800 . ?
C75 H75C 0.9800 . ?
C76 C77 1.492(6) . ?
C76 H76A 0.9900 . ?
C76 H76B 0.9900 . ?
C77 C78 1.477(6) . ?
C77 H77A 0.9900 . ?
C77 H77B 0.9900 . ?
C78 C79 1.485(5) . ?
C78 H78A 0.9900 . ?
C78 H78B 0.9900 . ?
C79 H79A 0.9800 . ?
C79 H79B 0.9800 . ?
C79 H79C 0.9800 . ?
